data_1514759
loop_
_publ_author_name
'G\'omez-Bengoa, Enrique'
'Garc\'ia, Jes\'us M.'
'Jim\'enez, Sandra'
'Lapuerta, Irati'
'Mielgo, Antonia'
'Odriozola, Jos\'e M.'
'Otazo, Itziar'
'Razkin, Jes\'us'
'Urruzuno, I\~naki'
'Vera, Silvia'
'Oiarbide, Mikel'
'Palomo, Claudio'

_publ_section_title
;
 Asymmetric synthesis of propargylic alcohols via aldol reaction of
 aldehydes with ynals promoted by prolinol ether--transition
 metal--Br\/onsted acid cooperative catalysis
;
_journal_issue 8
_journal_name_full 'Chemical Science'
_journal_page_first 3198
_journal_paper_doi 10.1039/c3sc51027a
_journal_volume 4
_journal_year 2013
_chemical_absolute_configuration ad
_chemical_formula_moiety 'C18 H18 I2 O2'
_chemical_formula_sum 'C18 H18 I2 O2'
_chemical_formula_weight 520.12
_chemical_name_systematic
;
?
;
_space_group_IT_number 19
_symmetry_cell_setting orthorhombic
_symmetry_space_group_name_Hall 'P 2ac 2ab'
_symmetry_space_group_name_H-M 'P 21 21 21'
_atom_sites_solution_hydrogens geom
_atom_sites_solution_primary direct
_atom_sites_solution_secondary difmap
_audit_creation_method SHELXL-97
_cell_angle_alpha 90.00
_cell_angle_beta 90.00
_cell_angle_gamma 90.00
_cell_formula_units_Z 4
_cell_length_a 7.7537(2)
_cell_length_b 8.7833(3)
_cell_length_c 28.0793(10)
_cell_measurement_temperature 100(2)
_cell_volume 1912.29(11)
_computing_cell_refinement 'SAINT V7.12A (Bruker 2004)'
_computing_data_collection 'Apex2 V.1.0-27(Bruker 2005)'
_computing_data_reduction 'SAINT and XPREP Version 6.14, 2003'
_computing_molecular_graphics 'Bruker SHELXTL suite ver. 6.12, 2001'
_computing_publication_material 'Bruker SHELXTL suite ver. 6.12, 2001'
_computing_structure_refinement 'SHELXL-97 in SHELXTL ver. 6.12, 2001'
_computing_structure_solution 'SHELXS-97 in SHELXTL ver. 6.12, 2001'
_diffrn_ambient_temperature 100(2)
_diffrn_measured_fraction_theta_full 0.998
_diffrn_measured_fraction_theta_max 0.998
_diffrn_measurement_device_type 'CCD area detector'
_diffrn_measurement_method 'phi and omega scans'
_diffrn_radiation_monochromator graphite
_diffrn_radiation_source 'fine-focus sealed tube'
_diffrn_radiation_type MoK\a
_diffrn_radiation_wavelength 0.71073
_diffrn_reflns_av_R_equivalents 0.0475
_diffrn_reflns_av_sigmaI/netI 0.0314
_diffrn_reflns_limit_h_max 9
_diffrn_reflns_limit_h_min -9
_diffrn_reflns_limit_k_max 10
_diffrn_reflns_limit_k_min -10
_diffrn_reflns_limit_l_max 33
_diffrn_reflns_limit_l_min -33
_diffrn_reflns_number 20538
_diffrn_reflns_theta_full 25.08
_diffrn_reflns_theta_max 25.08
_diffrn_reflns_theta_min 2.43
_exptl_absorpt_coefficient_mu 3.293
_exptl_absorpt_correction_T_max 0.9477
_exptl_absorpt_correction_T_min 0.6379
_exptl_absorpt_correction_type Multi-scan?
_exptl_absorpt_process_details
;
SADABS program multi-scan
Blessing, Acta Cryst. (1995) A51 33-38
;
_exptl_crystal_colour yellow
_exptl_crystal_density_diffrn 1.807
_exptl_crystal_density_method 'not measured'
_exptl_crystal_description prism
_exptl_crystal_F_000 992
_exptl_crystal_size_max 0.15
_exptl_crystal_size_mid 0.09
_exptl_crystal_size_min 0.02
_refine_diff_density_max 0.674
_refine_diff_density_min -0.576
_refine_diff_density_rms 0.248
_refine_ls_abs_structure_details 'Flack H D (1983), Acta Cryst. A39, 876-881'
_refine_ls_abs_structure_Flack -0.05(4)
_refine_ls_extinction_method none
_refine_ls_goodness_of_fit_ref 1.164
_refine_ls_hydrogen_treatment noref
_refine_ls_matrix_type full
_refine_ls_number_parameters 203
_refine_ls_number_reflns 3395
_refine_ls_number_restraints 0
_refine_ls_restrained_S_all 1.164
_refine_ls_R_factor_all 0.0235
_refine_ls_R_factor_gt 0.0204
_refine_ls_shift/su_max 0.000
_refine_ls_shift/su_mean 0.000
_refine_ls_structure_factor_coef Fsqd
_refine_ls_weighting_details 'calc w=1/[\s^2^(Fo^2^)+(0.0350P)^2^+0.0000P] where P=(Fo^2^+2Fc^2^)/3'
_refine_ls_weighting_scheme calc
_refine_ls_wR_factor_gt 0.0485
_refine_ls_wR_factor_ref 0.0659
_reflns_number_gt 3225
_reflns_number_total 3395
_reflns_threshold_expression >2sigma(I)
_cod_data_source_file c3sc51027a.txt
_cod_data_source_block anc1
_cod_depositor_comments
;
The following automatic conversions were performed:

'_symmetry_cell_setting' value 'Orthorhombic' changed to
'orthorhombic' according to
/usr/data/users/saulius/automatic-downloads/retrospective/RSC/lib/dictionaries/cif_core.dic
dictionary named 'cif_core.dic' version 2.4.2 from 2011-04-26.

Automatic conversion script
Id: cif_fix_values 2281 2013-09-26 08:29:07Z andrius 
;
_cod_original_sg_symbol_H-M P2(1)2(1)2(1)
_cod_database_code 1514759

loop_
_symmetry_equiv_pos_as_xyz
'x, y, z'
'-x+1/2, -y, z+1/2'
'-x, y+1/2, -z+1/2'
'x+1/2, -y+1/2, -z'

loop_
_atom_site_label
_atom_site_type_symbol
_atom_site_fract_x
_atom_site_fract_y
_atom_site_fract_z
_atom_site_U_iso_or_equiv
_atom_site_adp_type
_atom_site_occupancy
_atom_site_symmetry_multiplicity
_atom_site_calc_flag
_atom_site_refinement_flags
I1 I 1.18180(4) 0.39626(4) 0.193804(12) 0.02147(10) Uani 1 1 d .
I2 I 0.63150(4) 0.66412(4) 0.148913(13) 0.02383(10) Uani 1 1 d .
O1 O 0.4554(5) 0.1679(5) 0.22003(13) 0.0205(8) Uani 1 1 d .
H1A H 0.429(7) 0.088(6) 0.2363(18) 0.013(14) Uiso 1 1 d .
O2 O 0.6423(5) 0.4094(4) 0.23688(11) 0.0199(8) Uani 1 1 d .
H2A H 0.5648 0.3469 0.2403 0.030 Uiso 1 1 calc R
C1 C 0.8210(7) 0.5113(6) 0.17618(17) 0.0177(11) Uani 1 1 d .
C2 C 0.9854(7) 0.5480(6) 0.17105(18) 0.0172(11) Uani 1 1 d .
C3 C 1.0576(7) 0.6887(6) 0.14916(19) 0.0189(11) Uani 1 1 d .
C4 C 1.1342(8) 0.6828(7) 0.1046(2) 0.0339(15) Uani 1 1 d .
H4A H 1.1377 0.5913 0.0879 0.041 Uiso 1 1 calc R
C5 C 1.2059(9) 0.8137(8) 0.0848(2) 0.0439(18) Uani 1 1 d .
H5A H 1.2540 0.8101 0.0544 0.053 Uiso 1 1 calc R
C6 C 1.2060(9) 0.9464(8) 0.1095(2) 0.0392(17) Uani 1 1 d .
H6A H 1.2537 1.0335 0.0960 0.047 Uiso 1 1 calc R
C7 C 1.1341(8) 0.9525(7) 0.1553(2) 0.0330(14) Uani 1 1 d .
H7A H 1.1356 1.0430 0.1725 0.040 Uiso 1 1 calc R
C8 C 1.0610(8) 0.8231(6) 0.1749(2) 0.0253(12) Uani 1 1 d .
H8A H 1.0141 0.8265 0.2053 0.030 Uiso 1 1 calc R
C9 C 0.7463(6) 0.3671(6) 0.19734(17) 0.0158(11) Uani 1 1 d .
H9A H 0.8424 0.3057 0.2094 0.019 Uiso 1 1 calc R
C10 C 0.6476(6) 0.2706(6) 0.16129(16) 0.0161(11) Uani 1 1 d .
H10A H 0.5486 0.3300 0.1501 0.019 Uiso 1 1 calc R
C11 C 0.5793(6) 0.1259(6) 0.18467(18) 0.0204(12) Uani 1 1 d .
H11A H 0.5259 0.0610 0.1609 0.024 Uiso 1 1 calc R
H11B H 0.6734 0.0701 0.1993 0.024 Uiso 1 1 calc R
C12 C 0.7589(7) 0.2293(6) 0.11780(18) 0.0204(12) Uani 1 1 d .
H12A H 0.8192 0.3197 0.1071 0.025 Uiso 1 1 calc R
H12B H 0.8448 0.1551 0.1273 0.025 Uiso 1 1 calc R
C13 C 0.6552(7) 0.1652(6) 0.07683(16) 0.0213(11) Uani 1 1 d .
C14 C 0.6835(9) 0.0179(7) 0.06008(19) 0.0288(13) Uani 1 1 d .
H14A H 0.7669 -0.0434 0.0742 0.035 Uiso 1 1 calc R
C15 C 0.5318(8) 0.2527(8) 0.0542(2) 0.0287(14) Uani 1 1 d .
H15A H 0.5138 0.3519 0.0646 0.034 Uiso 1 1 calc R
C16 C 0.4354(9) 0.1993(9) 0.0171(2) 0.0408(18) Uani 1 1 d .
H16A H 0.3521 0.2604 0.0028 0.049 Uiso 1 1 calc R
C17 C 0.4638(9) 0.0535(9) 0.0012(2) 0.0421(19) Uani 1 1 d .
H17A H 0.3992 0.0155 -0.0240 0.051 Uiso 1 1 calc R
C20 C 0.5867(10) -0.0367(8) 0.0223(2) 0.0423(18) Uani 1 1 d .
H20A H 0.6051 -0.1350 0.0111 0.051 Uiso 1 1 calc R

loop_
_atom_site_aniso_label
_atom_site_aniso_U_11
_atom_site_aniso_U_22
_atom_site_aniso_U_33
_atom_site_aniso_U_23
_atom_site_aniso_U_13
_atom_site_aniso_U_12
I1 0.01243(16) 0.02214(18) 0.02984(18) 0.00111(15) 0.00128(14) 0.00037(14)
I2 0.01790(18) 0.01854(18) 0.0350(2) 0.00759(16) -0.00160(15) 0.00088(15)
O1 0.0195(19) 0.0180(19) 0.0241(19) 0.0045(18) 0.0089(15) -0.0005(18)
O2 0.0197(19) 0.0181(18) 0.0219(17) -0.0012(15) 0.0065(15) -0.0021(17)
C1 0.020(3) 0.014(2) 0.020(2) -0.001(2) -0.002(2) 0.002(2)
C2 0.019(3) 0.014(3) 0.018(3) 0.000(2) 0.000(2) 0.001(2)
C3 0.017(3) 0.020(3) 0.019(3) 0.002(2) -0.006(2) -0.005(2)
C4 0.037(4) 0.036(3) 0.028(3) 0.000(3) 0.006(3) -0.018(3)
C5 0.047(4) 0.052(4) 0.033(3) 0.003(3) 0.003(3) -0.024(4)
C6 0.029(4) 0.040(4) 0.048(4) 0.024(3) -0.013(3) -0.021(3)
C7 0.036(3) 0.021(3) 0.042(4) 0.003(3) -0.013(3) -0.007(3)
C8 0.029(3) 0.022(3) 0.025(3) 0.003(3) -0.002(2) -0.005(3)
C9 0.011(2) 0.016(3) 0.020(2) -0.002(2) 0.000(2) 0.0028(19)
C10 0.010(3) 0.020(3) 0.018(2) 0.006(2) 0.001(2) 0.001(2)
C11 0.016(3) 0.022(3) 0.024(3) -0.001(2) 0.004(2) 0.000(2)
C12 0.019(3) 0.020(3) 0.023(3) -0.002(2) 0.003(2) 0.002(2)
C13 0.026(3) 0.025(3) 0.012(2) 0.003(2) 0.005(2) -0.006(3)
C14 0.038(3) 0.024(3) 0.024(3) 0.000(2) 0.007(3) -0.004(3)
C15 0.025(3) 0.037(4) 0.024(3) 0.009(3) -0.001(3) -0.001(3)
C16 0.034(4) 0.065(5) 0.024(3) 0.010(3) -0.006(3) -0.003(4)
C17 0.043(4) 0.064(5) 0.019(3) 0.000(3) -0.006(3) -0.021(4)
C20 0.057(5) 0.045(4) 0.025(3) -0.009(3) 0.014(3) -0.017(4)

loop_
_atom_type_symbol
_atom_type_description
_atom_type_scat_dispersion_real
_atom_type_scat_dispersion_imag
_atom_type_scat_source
C C 0.0033 0.0016 'International Tables Vol C Tables 4.2.6.8 and 6.1.1.4'
H H 0.0000 0.0000 'International Tables Vol C Tables 4.2.6.8 and 6.1.1.4'
O O 0.0106 0.0060 'International Tables Vol C Tables 4.2.6.8 and 6.1.1.4'
I I -0.4742 1.8119 'International Tables Vol C Tables 4.2.6.8 and 6.1.1.4'

loop_
_geom_angle_atom_site_label_1
_geom_angle_atom_site_label_2
_geom_angle_atom_site_label_3
_geom_angle
C11 O1 H1A 108(3)
C9 O2 H2A 109.5
C2 C1 C9 128.0(5)
C2 C1 I2 118.1(4)
C9 C1 I2 113.8(4)
C1 C2 C3 127.6(5)
C1 C2 I1 120.4(4)
C3 C2 I1 112.1(4)
C8 C3 C4 119.7(5)
C8 C3 C2 120.0(5)
C4 C3 C2 120.1(5)
C3 C4 C5 120.0(6)
C3 C4 H4A 120.0
C5 C4 H4A 120.0
C6 C5 C4 120.3(6)
C6 C5 H5A 119.8
C4 C5 H5A 119.8
C5 C6 C7 120.1(6)
C5 C6 H6A 120.0
C7 C6 H6A 120.0
C8 C7 C6 119.7(6)
C8 C7 H7A 120.1
C6 C7 H7A 120.1
C7 C8 C3 120.1(5)
C7 C8 H8A 120.0
C3 C8 H8A 120.0
O2 C9 C1 107.7(4)
O2 C9 C10 112.3(4)
C1 C9 C10 113.3(4)
O2 C9 H9A 107.8
C1 C9 H9A 107.8
C10 C9 H9A 107.8
C9 C10 C11 110.6(4)
C9 C10 C12 112.1(4)
C11 C10 C12 109.9(4)
C9 C10 H10A 108.1
C11 C10 H10A 108.1
C12 C10 H10A 108.1
O1 C11 C10 108.5(4)
O1 C11 H11A 110.0
C10 C11 H11A 110.0
O1 C11 H11B 110.0
C10 C11 H11B 110.0
H11A C11 H11B 108.4
C13 C12 C10 113.2(4)
C13 C12 H12A 108.9
C10 C12 H12A 108.9
C13 C12 H12B 108.9
C10 C12 H12B 108.9
H12A C12 H12B 107.8
C15 C13 C14 118.0(5)
C15 C13 C12 120.7(5)
C14 C13 C12 121.2(5)
C20 C14 C13 119.6(6)
C20 C14 H14A 120.2
C13 C14 H14A 120.2
C16 C15 C13 122.6(6)
C16 C15 H15A 118.7
C13 C15 H15A 118.7
C15 C16 C17 118.6(7)
C15 C16 H16A 120.7
C17 C16 H16A 120.7
C20 C17 C16 120.6(6)
C20 C17 H17A 119.7
C16 C17 H17A 119.7
C17 C20 C14 120.4(6)
C17 C20 H20A 119.8
C14 C20 H20A 119.8

loop_
_geom_bond_atom_site_label_1
_geom_bond_atom_site_label_2
_geom_bond_distance
I1 C2 2.122(5)
I2 C1 2.133(5)
O1 C11 1.430(6)
O1 H1A 0.86(5)
O2 C9 1.422(6)
O2 H2A 0.8200
C1 C2 1.323(8)
C1 C9 1.514(7)
C2 C3 1.490(7)
C3 C8 1.384(8)
C3 C4 1.387(8)
C4 C5 1.394(9)
C4 H4A 0.9300
C5 C6 1.356(10)
C5 H5A 0.9300
C6 C7 1.404(9)
C6 H6A 0.9300
C7 C8 1.383(8)
C7 H7A 0.9300
C8 H8A 0.9300
C9 C10 1.526(7)
C9 H9A 0.9800
C10 C11 1.526(7)
C10 C12 1.538(7)
C10 H10A 0.9800
C11 H11A 0.9700
C11 H11B 0.9700
C12 C13 1.512(7)
C12 H12A 0.9700
C12 H12B 0.9700
C13 C15 1.382(8)
C13 C14 1.394(8)
C14 C20 1.385(9)
C14 H14A 0.9300
C15 C16 1.366(9)
C15 H15A 0.9300
C16 C17 1.374(11)
C16 H16A 0.9300
C17 C20 1.373(10)
C17 H17A 0.9300
C20 H20A 0.9300

loop_
_geom_hbond_atom_site_label_D
_geom_hbond_atom_site_label_H
_geom_hbond_atom_site_label_A
_geom_hbond_distance_DH
_geom_hbond_distance_HA
_geom_hbond_distance_DA
_geom_hbond_angle_DHA
_geom_hbond_site_symmetry_A
O1 H1A O2 0.86(5) 1.82(6) 2.682(5) 172(5) 3_645
O1 H1A I2 0.86(5) 3.32(5) 3.741(4) 113(4) 3_645
O2 H2A O1 0.82 1.88 2.613(5) 149.0 .
O2 H2A I1 0.82 3.27 3.772(4) 121.9 1_455

loop_
_geom_torsion_atom_site_label_1
_geom_torsion_atom_site_label_2
_geom_torsion_atom_site_label_3
_geom_torsion_atom_site_label_4
_geom_torsion
C9 C1 C2 C3 178.5(5)
I2 C1 C2 C3 1.9(7)
C9 C1 C2 I1 0.0(8)
I2 C1 C2 I1 -176.6(2)
C1 C2 C3 C8 78.7(7)
I1 C2 C3 C8 -102.8(5)
C1 C2 C3 C4 -106.6(7)
I1 C2 C3 C4 72.0(6)
C8 C3 C4 C5 -3.4(9)
C2 C3 C4 C5 -178.2(6)
C3 C4 C5 C6 2.0(11)
C4 C5 C6 C7 0.2(11)
C5 C6 C7 C8 -0.9(10)
C6 C7 C8 C3 -0.5(9)
C4 C3 C8 C7 2.7(9)
C2 C3 C8 C7 177.5(5)
C2 C1 C9 O2 120.4(6)
I2 C1 C9 O2 -62.8(4)
C2 C1 C9 C10 -114.7(6)
I2 C1 C9 C10 62.0(5)
O2 C9 C10 C11 -58.8(5)
C1 C9 C10 C11 178.8(4)
O2 C9 C10 C12 178.2(4)
C1 C9 C10 C12 55.8(6)
C9 C10 C11 O1 64.8(5)
C12 C10 C11 O1 -171.0(4)
C9 C10 C12 C13 -167.0(4)
C11 C10 C12 C13 69.6(6)
C10 C12 C13 C15 63.3(6)
C10 C12 C13 C14 -118.1(5)
C15 C13 C14 C20 -1.0(8)
C12 C13 C14 C20 -179.6(5)
C14 C13 C15 C16 1.4(9)
C12 C13 C15 C16 180.0(5)
C13 C15 C16 C17 -0.9(10)
C15 C16 C17 C20 0.0(10)
C16 C17 C20 C14 0.3(10)
C13 C14 C20 C17 0.2(9)
